data_4322782
loop_
_publ_author_name
'Jian-Yu Zheng'
'Katsuaki Konishi'
'Takuzo Aida'

_publ_section_title
;
 Crystallographic Studies of Organosilicon Porphyrins: Stereoelectronic
 Effects of Axial Groups on the Nonplanarity of the Porphyrin Ring
;
_journal_name_full 'Inorganic Chemistry'
_journal_page_first 2591
_journal_page_last 2594
_journal_paper_doi 10.1021/ic971266i
_journal_volume 37
_journal_year 1998
_chemical_compound_source 'Aida laboratory'
_chemical_formula_sum 'C56 H38 N4 Si'
_chemical_formula_weight 795.00
_space_group_IT_number 14
_symmetry_cell_setting monoclinic
_symmetry_space_group_name_Hall '-P 2ybc'
_symmetry_space_group_name_H-M 'P 1 21/c 1'
_atom_type_scat_source 'International Tables (1974)'
_cell_angle_alpha 90.000000(0)
_cell_angle_beta 99.41(1)
_cell_angle_gamma 90.000000(0)
_cell_formula_units_Z 4
_cell_length_a 10.516(1)
_cell_length_b 31.624(4)
_cell_length_c 12.931(2)
_cell_measurement_reflns_used 20
_cell_measurement_temperature 298
_cell_measurement_theta_max 30
_cell_measurement_theta_min 1.5
_cell_volume 4242.4(9)
_computing_cell_refinement 'MXC(MAC Science)'
_computing_data_collection 'MXC(MAC Science)'
_computing_data_reduction Crystan
_computing_molecular_graphics Crystan
_computing_publication_material Crystan
_computing_structure_refinement Crystan
_computing_structure_solution Crystan
_diffrn_measurement_device 'Mac Science MXC18'
_diffrn_measurement_method theta/2theta
_diffrn_orient_matrix_type standard
_diffrn_orient_matrix_UB_11 0.01492
_diffrn_orient_matrix_UB_12 -0.01132
_diffrn_orient_matrix_UB_13 -0.08393
_diffrn_orient_matrix_UB_21 -0.02810
_diffrn_orient_matrix_UB_22 0.02661
_diffrn_orient_matrix_UB_23 -0.04410
_diffrn_orient_matrix_UB_31 0.07165
_diffrn_orient_matrix_UB_32 0.01281
_diffrn_orient_matrix_UB_33 0.01742
_diffrn_radiation_type 'Cu K-alpha'
_diffrn_radiation_wavelength 1.54178
_diffrn_reflns_av_R_equivalents 0.022
_diffrn_reflns_limit_h_max 14
_diffrn_reflns_limit_h_min 0
_diffrn_reflns_limit_k_max 35
_diffrn_reflns_limit_k_min 0
_diffrn_reflns_limit_l_max 11
_diffrn_reflns_limit_l_min -11
_diffrn_reflns_number 7067
_diffrn_reflns_theta_max 49.65
_exptl_absorpt_coefficient_mu 7.965
_exptl_absorpt_correction_type none
_exptl_crystal_colour 'dark green'
_exptl_crystal_density_diffrn 1.244
_exptl_crystal_density_meas 1.300
_exptl_crystal_description plate
_exptl_crystal_size_max 0.85
_exptl_crystal_size_mid 0.5
_exptl_crystal_size_min 0.4
_refine_diff_density_max 0.61
_refine_diff_density_min -0.69
_refine_ls_extinction_method None
_refine_ls_goodness_of_fit_obs 1.513
_refine_ls_hydrogen_treatment noref
_refine_ls_number_parameters 550
_refine_ls_number_reflns 5709
_refine_ls_R_factor_obs 0.075
_refine_ls_shift/esd_max 0.4212
_refine_ls_shift/esd_mean 0.0759
_refine_ls_structure_factor_coef F
_refine_ls_weighting_scheme 'Count statistics'
_refine_ls_wR_factor_obs 0.104
_reflns_number_observed 5709
_reflns_number_total 6176
_reflns_observed_criterion refl_observed_if_I_>_2.00_sigma(I)
_cod_data_source_file ic971266i_3.cif
_cod_data_source_block Si(TPP)(C6H5)2
_cod_original_cell_volume 4242(1)
_cod_original_sg_symbol_H-M 'P 21/c '
_cod_original_formula_sum 'C56 H38 N4 Si1'
_cod_database_code 4322782

loop_
_symmetry_equiv_pos_as_xyz
+X,+Y,+Z
-X,-Y,-Z
-X,+Y+0.5,-Z+0.5
+X,-Y+0.5,+Z+0.5

loop_
_atom_site_aniso_label
_atom_site_aniso_U_11
_atom_site_aniso_U_22
_atom_site_aniso_U_33
_atom_site_aniso_U_12
_atom_site_aniso_U_13
_atom_site_aniso_U_23
Si1 0.0517(5) 0.0337(5) 0.0379(5) -.0032(3) 0.0212(3) 0.0026(3)
N2 0.056(1) 0.037(1) 0.040(1) -0.003(1) 0.022(1) 0.000(1)
N3 0.058(1) 0.036(1) 0.041(1) -0.006(1) 0.019(1) 0.002(1)
N4 0.053(1) 0.037(1) 0.044(1) -0.004(1) 0.021(1) 0.004(1)
N5 0.055(1) 0.036(1) 0.044(1) -0.004(1) 0.025(1) 0.000(1)
C6 0.057(2) 0.039(2) 0.043(2) -0.003(1) 0.014(1) 0.006(1)
C7 0.055(2) 0.039(2) 0.049(2) -0.005(1) 0.022(1) 0.004(1)
C8 0.067(2) 0.045(2) 0.054(2) -0.006(1) 0.032(1) 0.007(1)
C9 0.060(2) 0.046(2) 0.042(2) -0.001(1) 0.023(1) 0.001(1)
C10 0.053(2) 0.040(2) 0.047(2) -0.006(1) 0.022(1) 0.005(1)
C11 0.062(2) 0.042(2) 0.038(1) 0.000(1) 0.020(1) 0.003(1)
C12 0.058(2) 0.041(2) 0.052(2) 0.001(1) 0.031(1) 0.001(1)
C13 0.063(2) 0.050(2) 0.056(2) -0.015(1) 0.030(1) -0.008(1)
C14 0.077(2) 0.039(2) 0.061(2) -0.011(1) 0.034(2) -0.006(1)
C15 0.057(2) 0.041(2) 0.043(1) -0.003(1) 0.018(1) -0.001(1)
C16 0.068(2) 0.053(2) 0.041(2) -0.007(1) 0.026(1) 0.000(1)
C17 0.064(2) 0.040(2) 0.038(1) -0.004(1) 0.021(1) -0.001(1)
C18 0.057(2) 0.039(2) 0.045(2) -0.008(1) 0.022(1) -0.001(1)
C19 0.054(2) 0.046(2) 0.045(2) -0.004(1) 0.022(1) 0.001(1)
C20 0.060(2) 0.048(2) 0.056(2) -0.007(1) 0.015(1) 0.009(1)
C21 0.055(2) 0.035(1) 0.047(2) -0.001(1) 0.019(1) 0.006(1)
C22 0.061(2) 0.056(2) 0.059(2) -0.009(1) 0.018(2) 0.005(1)
C23 0.059(2) 0.037(2) 0.044(2) -0.003(1) 0.020(1) 0.006(1)
C24 0.070(2) 0.042(2) 0.057(2) -0.005(1) 0.033(2) 0.011(1)
C25 0.060(2) 0.049(2) 0.052(2) -0.001(1) 0.017(1) 0.005(1)
C26 0.062(2) 0.045(2) 0.060(2) 0.000(1) 0.015(1) 0.005(1)
C27 0.067(2) 0.049(2) 0.056(2) -0.002(1) 0.037(2) 0.007(1)
C28 0.074(2) 0.049(2) 0.049(2) -0.004(1) 0.036(2) 0.003(1)
C29 0.074(2) 0.041(2) 0.056(2) -0.005(1) 0.034(2) -0.003(1)
C30 0.059(2) 0.068(2) 0.048(2) 0.001(2) 0.025(1) -0.001(2)
C31 0.072(2) 0.047(2) 0.066(2) -0.017(2) 0.020(2) 0.001(2)
C32 0.078(2) 0.044(2) 0.049(2) -0.006(1) 0.027(1) -0.012(1)
C33 0.082(2) 0.034(2) 0.058(2) -0.006(1) 0.032(2) -0.001(1)
C34 0.058(2) 0.040(2) 0.049(2) 0.001(1) 0.028(1) 0.002(1)
C35 0.077(2) 0.044(2) 0.071(2) -0.008(2) 0.033(2) 0.009(2)
C36 0.058(2) 0.070(2) 0.064(2) 0.005(2) 0.011(2) -0.004(2)
C37 0.056(2) 0.038(1) 0.038(1) -0.006(1) 0.019(1) 0.001(1)
C38 0.177(7) 0.094(4) 0.182(7) -0.075(5) 0.134(6) -0.064(5)
C39 0.056(2) 0.039(2) 0.043(1) -0.002(1) 0.015(1) 0.006(1)
C40 0.079(2) 0.074(2) 0.066(2) 0.004(2) 0.038(2) 0.001(2)
C41 0.074(2) 0.049(2) 0.061(2) 0.011(2) 0.026(2) 0.018(2)
C43 0.062(2) 0.057(2) 0.053(2) 0.006(1) 0.024(1) -0.006(1)
C44 0.082(2) 0.050(2) 0.075(2) 0.014(2) 0.009(2) 0.008(2)
C45 0.078(2) 0.043(2) 0.081(2) 0.004(2) 0.051(2) 0.012(2)
C46 0.055(2) 0.080(2) 0.073(2) -0.008(2) 0.016(2) 0.002(2)
C47 0.085(2) 0.104(3) 0.044(2) -0.001(2) 0.027(2) 0.004(2)
C48 0.083(2) 0.058(2) 0.108(3) -0.011(2) 0.036(2) 0.020(2)
C49 0.061(2) 0.068(2) 0.068(2) 0.007(2) 0.026(2) -0.005(2)
C50 0.065(2) 0.078(2) 0.046(2) 0.006(2) 0.017(1) 0.003(2)
C51 0.154(5) 0.051(3) 0.197(7) -0.019(3) 0.099(5) 0.007(3)
C52 0.151(5) 0.098(4) 0.066(3) -0.032(3) 0.066(3) -0.028(3)
C53 0.137(4) 0.059(2) 0.070(2) -0.012(2) 0.065(3) -0.010(2)
C54 0.108(3) 0.146(5) 0.046(2) -0.025(3) 0.017(2) 0.008(3)
C55 0.061(2) 0.077(2) 0.077(2) 0.017(2) 0.010(2) 0.005(2)
C56 0.084(3) 0.129(4) 0.066(2) -0.045(3) 0.027(2) -0.019(2)
C57 0.084(3) 0.076(3) 0.125(4) 0.018(2) 0.064(3) 0.028(3)
C58 0.203(7) 0.063(3) 0.182(7) 0.033(4) 0.157(7) 0.039(4)
C59 0.123(4) 0.083(3) 0.093(3) -0.012(3) 0.075(3) -0.019(3)
C60 0.126(4) 0.096(4) 0.184(7) 0.042(3) 0.106(5) 0.062(5)
C61 0.109(4) 0.159(6) 0.102(4) -0.071(4) 0.058(3) -0.073(4)
C62 0.217(7) 0.059(3) 0.119(4) -0.008(3) 0.123(5) -0.003(3)

loop_
_atom_site_label
_atom_site_fract_x
_atom_site_fract_y
_atom_site_fract_z
_atom_site_U_iso_or_equiv
_atom_site_occupancy
_atom_site_thermal_displace_type
Si1 0.75039(7) 0.11601(2) 0.65950(6) 0.0407(4) 1.000 Uij
N2 0.8420(2) 0.1427(1) 0.5553(2) 0.044(1) 1.000 Uij
N3 0.7452(2) 0.0621(1) 0.5836(2) 0.045(1) 1.000 Uij
N4 0.6593(2) 0.0901(1) 0.7652(2) 0.044(1) 1.000 Uij
N5 0.7548(2) 0.1702(1) 0.7362(2) 0.044(1) 1.000 Uij
C6 0.7166(3) 0.0229(1) 0.6203(2) 0.046(1) 1.000 Uij
C7 0.9065(3) 0.2094(1) 0.6456(2) 0.048(1) 1.000 Uij
C8 0.9729(3) 0.1863(1) 0.4771(2) 0.055(2) 1.000 Uij
C9 0.8245(3) 0.0856(1) 0.4235(2) 0.049(1) 1.000 Uij
C10 0.9092(3) 0.1801(1) 0.5662(2) 0.046(1) 1.000 Uij
C11 0.8617(3) 0.1258(1) 0.4603(2) 0.047(1) 1.000 Uij
C12 0.5925(3) 0.1547(1) 0.8486(2) 0.050(1) 1.000 Uij
C13 0.9786(3) 0.2501(1) 0.6477(2) 0.056(2) 1.000 Uij
C14 0.7858(3) 0.2401(1) 0.7795(3) 0.059(2) 1.000 Uij
C15 0.5848(3) 0.1329(1) 0.5807(2) 0.047(1) 1.000 Uij
C16 0.8497(3) 0.0726(1) 0.3169(2) 0.053(2) 1.000 Uij
C17 0.7749(3) 0.0552(1) 0.4857(2) 0.047(1) 1.000 Uij
C18 0.8245(3) 0.2054(1) 0.7203(2) 0.047(1) 1.000 Uij
C19 0.5940(3) 0.1111(1) 0.8331(2) 0.048(1) 1.000 Uij
C20 0.5517(3) -0.0528(1) 0.6737(3) 0.055(2) 1.000 Uij
C21 0.6389(3) -0.0290(1) 0.7416(2) 0.046(1) 1.000 Uij
C22 0.4718(3) 0.1093(1) 0.5822(3) 0.059(2) 1.000 Uij
C23 0.6384(3) 0.0476(1) 0.7793(2) 0.046(1) 1.000 Uij
C24 0.5601(3) 0.0425(1) 0.8594(3) 0.056(2) 1.000 Uij
C25 0.6967(3) -0.0473(1) 0.8357(2) 0.053(2) 1.000 Uij
C26 0.5675(3) 0.1710(1) 0.5254(3) 0.056(2) 1.000 Uij
C27 0.5327(3) 0.0811(1) 0.8921(3) 0.056(2) 1.000 Uij
C28 0.9403(3) 0.1538(1) 0.4121(2) 0.057(2) 1.000 Uij
C29 0.6905(3) 0.2260(1) 0.8291(3) 0.056(2) 1.000 Uij
C30 0.9384(3) 0.0985(1) 0.8503(3) 0.058(2) 1.000 Uij
C31 0.5243(3) -0.0944(1) 0.6978(3) 0.062(2) 1.000 Uij
C32 0.7637(3) 0.0111(1) 0.4603(2) 0.056(2) 1.000 Uij
C33 0.7319(3) -0.0088(1) 0.5438(3) 0.058(2) 1.000 Uij
C34 0.6738(3) 0.1819(1) 0.8040(2) 0.048(1) 1.000 Uij
C35 0.5812(3) -0.1113(1) 0.7915(3) 0.064(2) 1.000 Uij
C36 1.1554(3) 0.0755(1) 0.8587(3) 0.065(2) 1.000 Uij
C37 0.9161(3) 0.0998(1) 0.7407(2) 0.044(1) 1.000 Uij
C38 1.0902(9) 0.3290(2) 0.6603(8) 0.147(6) 1.000 Uij
C39 0.6697(3) 0.0154(1) 0.7143(2) 0.046(1) 1.000 Uij
C40 0.9452(4) 0.0431(1) 0.3080(3) 0.072(2) 1.000 Uij
C41 0.6658(3) -0.0884(1) 0.8603(3) 0.061(2) 1.000 Uij
C43 1.0224(3) 0.0877(1) 0.6945(3) 0.057(2) 1.000 Uij
C44 0.4489(4) 0.1853(1) 0.4778(3) 0.070(2) 1.000 Uij
C45 0.5065(3) 0.1730(1) 0.9179(3) 0.066(2) 1.000 Uij
C46 0.3511(3) 0.1235(1) 0.5360(3) 0.069(2) 1.000 Uij
C47 0.7829(4) 0.0904(2) 0.2285(3) 0.077(2) 1.000 Uij
C48 0.9365(4) 0.2818(1) 0.5761(4) 0.082(2) 1.000 Uij
C49 1.1388(3) 0.0760(1) 0.7504(3) 0.065(2) 1.000 Uij
C50 1.0543(3) 0.0868(1) 0.9082(3) 0.063(2) 1.000 Uij
C51 0.9923(7) 0.3205(2) 0.5839(6) 0.131(4) 1.000 Uij
C52 0.8974(6) 0.0460(2) 0.1230(4) 0.103(3) 1.000 Uij
C53 0.5556(5) 0.1919(1) 1.0131(3) 0.087(3) 1.000 Uij
C54 0.8039(5) 0.0765(2) 0.1289(3) 0.101(3) 1.000 Uij
C55 0.3395(3) 0.1616(1) 0.4843(3) 0.073(2) 1.000 Uij
C56 1.0814(4) 0.2584(2) 0.7232(3) 0.093(3) 1.000 Uij
C57 0.3750(4) 0.1723(2) 0.8871(4) 0.094(3) 1.000 Uij
C58 0.3470(9) 0.2102(2) 1.0415(7) 0.144(5) 1.000 Uij
C59 0.9646(5) 0.0297(2) 0.2095(4) 0.098(3) 1.000 Uij
C60 0.2946(6) 0.1908(2) 0.9502(7) 0.132(5) 1.000 Uij
C61 1.1375(6) 0.2999(3) 0.7285(5) 0.122(5) 1.000 Uij
C62 0.4773(8) 0.2109(2) 1.0750(5) 0.128(4) 1.000 Uij
H28 0.96628 0.14972 0.34499 0.056 1.000 Uiso
H8 1.02777 0.20950 0.46599 0.055 1.000 Uiso
H32 0.77715 -0.00183 0.39573 0.056 1.000 Uiso
H33 0.72184 -0.03877 0.55129 0.058 1.000 Uiso
H24 0.53208 0.01623 0.88502 0.054 1.000 Uiso
H27 0.48117 0.08758 0.94476 0.054 1.000 Uiso
H14 0.82224 0.26801 0.78386 0.057 1.000 Uiso
H29 0.64333 0.24225 0.87279 0.056 1.000 Uiso
H20 0.51094 -0.04037 0.60893 0.055 1.000 Uiso
H25 0.75703 -0.03142 0.88426 0.054 1.000 Uiso
H31 0.46496 -0.11100 0.64988 0.061 1.000 Uiso
H35 0.56173 -0.13977 0.80913 0.066 1.000 Uiso
H41 0.70468 -0.10079 0.92558 0.062 1.000 Uiso
H43 1.01228 0.08725 0.61942 0.057 1.000 Uiso
H49 1.20921 0.06879 0.71489 0.064 1.000 Uiso
H36 1.23651 0.06710 0.89884 0.065 1.000 Uiso
H50 1.06452 0.08614 0.98329 0.063 1.000 Uiso
H30 0.86944 0.10651 0.88658 0.055 1.000 Uiso
H22 0.47886 0.08207 0.61580 0.059 1.000 Uiso
H26 0.64221 0.18757 0.51920 0.054 1.000 Uiso
H44 0.44185 0.21187 0.44129 0.067 1.000 Uiso
H46 0.27552 0.10710 0.54102 0.068 1.000 Uiso
H55 0.25627 0.17167 0.45203 0.071 1.000 Uiso
H47 0.72124 0.11231 0.23372 0.077 1.000 Uiso
H40 0.99543 0.03113 0.36959 0.076 1.000 Uiso
H54 0.75407 0.08753 0.06583 0.097 1.000 Uiso
H52 0.91372 0.03678 0.05573 0.106 1.000 Uiso
H59 1.02932 0.00879 0.20362 0.097 1.000 Uiso
H56 1.11417 0.23659 0.77215 0.097 1.000 Uiso
H48 0.86713 0.27593 0.51992 0.084 1.000 Uiso
H51 0.95992 0.34227 0.53495 0.126 1.000 Uiso
H38 1.12709 0.35676 0.66449 0.153 1.000 Uiso
H61 1.20980 0.30670 0.78125 0.117 1.000 Uiso
H53 0.64704 0.19061 1.03629 0.089 1.000 Uiso
H62 0.51465 0.22487 1.13872 0.120 1.000 Uiso
H58 0.29218 0.22324 1.08481 0.157 1.000 Uiso
H60 0.20249 0.19113 0.93100 0.127 1.000 Uiso
H57 0.33806 0.15877 0.82270 0.097 1.000 Uiso

loop_
_geom_angle_atom_site_label_1
_geom_angle_atom_site_label_2
_geom_angle_atom_site_label_3
_geom_angle
_geom_angle_site_symmetry_1
_geom_angle_site_symmetry_2
_geom_angle_site_symmetry_3
_geom_angle_publ_flag
N2 Si1 N3 90.4(1) . . . yes
N2 Si1 N4 179.1(1) . . . yes
N2 Si1 N5 89.8(1) . . . yes
N2 Si1 C15 91.2(2) . . . yes
N2 Si1 C37 89.3(2) . . . yes
N3 Si1 N4 90.5(1) . . . yes
N3 Si1 N5 179.7(2) . . . yes
N3 Si1 C15 91.5(2) . . . yes
N3 Si1 C37 89.4(2) . . . yes
N4 Si1 N5 89.3(1) . . . yes
N4 Si1 C15 89.0(2) . . . yes
N4 Si1 C37 90.6(2) . . . yes
N5 Si1 C15 88.3(2) . . . yes
N5 Si1 C37 90.7(2) . . . yes
C15 Si1 C37 178.9(2) . . . yes
Si1 N2 C10 126.9(2) . . . yes
Si1 N2 C11 126.8(2) . . . yes
C10 N2 C11 106.0(3) . . . yes
Si1 N3 C6 126.8(2) . . . yes
Si1 N3 C17 127.5(2) . . . yes
C6 N3 C17 105.7(3) . . . yes
Si1 N4 C19 126.4(2) . . . yes
Si1 N4 C23 127.1(2) . . . yes
C19 N4 C23 106.2(3) . . . yes
Si1 N5 C18 126.9(2) . . . yes
Si1 N5 C34 126.1(2) . . . yes
C18 N5 C34 106.4(3) . . . yes
N3 C6 C33 109.6(3) . . . yes
N3 C6 C39 125.2(3) . . . yes
C33 C6 C39 125.0(3) . . . yes
C10 C7 C13 121.2(3) . . . yes
C10 C7 C18 122.6(3) . . . yes
C13 C7 C18 115.8(3) . . . yes
C10 C8 C28 107.1(3) . . . yes
C11 C9 C16 118.8(3) . . . yes
C11 C9 C17 122.6(3) . . . yes
C16 C9 C17 118.4(3) . . . yes
N2 C10 C7 125.4(3) . . . yes
N2 C10 C8 109.6(3) . . . yes
C7 C10 C8 124.8(3) . . . yes
N2 C11 C9 125.7(3) . . . yes
N2 C11 C28 109.1(3) . . . yes
C9 C11 C28 124.8(3) . . . yes
C19 C12 C34 121.7(3) . . . yes
C19 C12 C45 119.4(3) . . . yes
C34 C12 C45 118.8(3) . . . yes
C7 C13 C48 120.4(4) . . . yes
C7 C13 C56 121.5(4) . . . yes
C48 C13 C56 118.0(4) . . . yes
C18 C14 C29 107.2(3) . . . yes
Si1 C15 C22 122.3(3) . . . yes
Si1 C15 C26 122.3(3) . . . yes
C22 C15 C26 115.2(3) . . . yes
C9 C16 C40 119.9(3) . . . yes
C9 C16 C47 120.9(4) . . . yes
C40 C16 C47 119.2(4) . . . yes
N3 C17 C9 125.5(3) . . . yes
N3 C17 C32 110.1(3) . . . yes
C9 C17 C32 124.0(3) . . . yes
N5 C18 C7 125.6(3) . . . yes
N5 C18 C14 109.8(3) . . . yes
C7 C18 C14 123.9(3) . . . yes
N4 C19 C12 126.1(3) . . . yes
N4 C19 C27 109.7(3) . . . yes
C12 C19 C27 124.1(3) . . . yes
C21 C20 C31 120.8(3) . . . yes
C20 C21 C25 118.5(3) . . . yes
C20 C21 C39 120.5(3) . . . yes
C25 C21 C39 121.0(3) . . . yes
C15 C22 C46 122.5(4) . . . yes
N4 C23 C24 109.2(3) . . . yes
N4 C23 C39 125.1(3) . . . yes
C24 C23 C39 124.9(3) . . . yes
C23 C24 C27 107.7(3) . . . yes
C21 C25 C41 120.2(3) . . . yes
C15 C26 C44 123.1(3) . . . yes
C19 C27 C24 107.2(3) . . . yes
C8 C28 C11 108.1(3) . . . yes
C14 C29 C34 106.7(3) . . . yes
C37 C30 C50 123.2(3) . . . yes
C20 C31 C35 119.3(4) . . . yes
C17 C32 C33 107.1(3) . . . yes
C6 C33 C32 107.5(3) . . . yes
N5 C34 C12 125.8(3) . . . yes
N5 C34 C29 109.9(3) . . . yes
C12 C34 C29 124.2(3) . . . yes
C31 C35 C41 121.1(4) . . . yes
C49 C36 C50 119.3(4) . . . yes
Si1 C37 C30 122.7(3) . . . yes
Si1 C37 C43 123.1(3) . . . yes
C30 C37 C43 114.1(3) . . . yes
C51 C38 C61 121.2(7) . . . yes
C6 C39 C21 118.8(3) . . . yes
C6 C39 C23 123.3(3) . . . yes
C21 C39 C23 117.6(3) . . . yes
C16 C40 C59 119.9(4) . . . yes
C25 C41 C35 120.1(4) . . . yes
C37 C43 C49 123.8(3) . . . yes
C26 C44 C55 119.7(4) . . . yes
C12 C45 C53 121.6(4) . . . yes
C12 C45 C57 120.0(4) . . . yes
C53 C45 C57 118.3(4) . . . yes
C22 C46 C55 119.8(4) . . . yes
C16 C47 C54 120.1(5) . . . yes
C13 C48 C51 121.1(5) . . . yes
C36 C49 C43 119.5(4) . . . yes
C30 C50 C36 120.1(4) . . . yes
C38 C51 C48 120.7(7) . . . yes
C54 C52 C59 120.6(5) . . . yes
C45 C53 C62 122.1(5) . . . yes
C47 C54 C52 118.9(5) . . . yes
C44 C55 C46 119.6(4) . . . yes
C13 C56 C61 118.9(5) . . . yes
C45 C57 C60 120.0(5) . . . yes
C60 C58 C62 121.5(8) . . . yes
C40 C59 C52 121.1(5) . . . yes
C57 C60 C58 119.8(7) . . . yes
C38 C61 C56 120.0(7) . . . yes
C53 C62 C58 118.2(6) . . . yes

loop_
_geom_bond_atom_site_label_1
_geom_bond_atom_site_label_2
_geom_bond_distance
_geom_bond_site_symmetry_1
_geom_bond_site_symmetry_2
_geom_bond_publ_flag
Si1 N2 1.971(3) . . yes
Si1 N3 1.962(3) . . yes
Si1 N4 1.971(3) . . yes
Si1 N5 1.977(3) . . yes
Si1 C15 1.943(4) . . yes
Si1 C37 1.950(3) . . yes
N2 C10 1.371(4) . . yes
N2 C11 1.387(4) . . yes
N3 C6 1.380(4) . . yes
N3 C17 1.371(4) . . yes
N4 C19 1.371(4) . . yes
N4 C23 1.377(4) . . yes
N5 C18 1.366(4) . . yes
N5 C34 1.369(4) . . yes
C6 C33 1.435(5) . . yes
C6 C39 1.405(4) . . yes
C7 C10 1.387(5) . . yes
C7 C13 1.491(5) . . yes
C7 C18 1.402(5) . . yes
C8 C10 1.438(5) . . yes
C8 C28 1.336(5) . . yes
C9 C11 1.389(5) . . yes
C9 C16 1.502(5) . . yes
C9 C17 1.406(5) . . yes
C11 C28 1.424(5) . . yes
C12 C19 1.396(5) . . yes
C12 C34 1.400(5) . . yes
C12 C45 1.490(5) . . yes
C13 C48 1.388(6) . . yes
C13 C56 1.359(6) . . yes
C14 C18 1.434(5) . . yes
C14 C29 1.352(5) . . yes
C15 C22 1.406(5) . . yes
C15 C26 1.398(5) . . yes
C16 C40 1.389(6) . . yes
C16 C47 1.362(5) . . yes
C17 C32 1.435(5) . . yes
C19 C27 1.435(5) . . yes
C20 C21 1.383(5) . . yes
C20 C31 1.394(5) . . yes
C21 C25 1.394(5) . . yes
C21 C39 1.496(5) . . yes
C22 C46 1.386(5) . . yes
C23 C24 1.434(5) . . yes
C23 C39 1.394(4) . . yes
C24 C27 1.337(5) . . yes
C25 C41 1.389(5) . . yes
C26 C44 1.374(5) . . yes
C29 C34 1.436(5) . . yes
C30 C37 1.399(5) . . yes
C30 C50 1.372(5) . . yes
C31 C35 1.370(5) . . yes
C32 C33 1.337(5) . . yes
C35 C41 1.359(5) . . yes
C36 C49 1.383(6) . . yes
C36 C50 1.375(5) . . yes
C37 C43 1.405(5) . . yes
C38 C51 1.332(13) . . yes
C38 C61 1.314(12) . . yes
C40 C59 1.389(7) . . yes
C43 C49 1.367(5) . . yes
C44 C55 1.388(6) . . yes
C45 C53 1.391(6) . . yes
C45 C57 1.375(6) . . yes
C46 C55 1.373(6) . . yes
C47 C54 1.411(6) . . yes
C48 C51 1.352(7) . . yes
C52 C54 1.390(9) . . yes
C52 C59 1.326(8) . . yes
C53 C62 1.377(9) . . yes
C56 C61 1.436(10) . . yes
C57 C60 1.396(9) . . yes
C58 C60 1.364(12) . . yes
C58 C62 1.368(13) . . yes
